data_4072288
loop_
_publ_author_name
'Wallenhorst, Carolin'
'Kehr, Gerald'
'Fr\"ohlich, Roland'
'Erker, Gerhard'

_publ_section_title
;
 Unsymmetrical Bis(iminoethyl)pyridine Metal Complexes with a Pendant
 Alkenyl Substituent. Part B: Internal Olefin Coordination to
 Ruthenium&#x2020;
;
_journal_issue 24
_journal_name_full Organometallics
_journal_page_first 6557
_journal_paper_doi 10.1021/om800727q
_journal_volume 27
_journal_year 2008
_chemical_formula_sum 'C29 H44 Cl2 N3 P Ru'
_chemical_formula_weight 637.61
_chemical_name_systematic
; 
 ? 
;
_space_group_IT_number 14
_symmetry_cell_setting monoclinic
_symmetry_space_group_name_Hall '-P 2ybc'
_symmetry_space_group_name_H-M 'P 1 21/c 1'
_atom_sites_solution_hydrogens geom
_atom_sites_solution_primary direct
_atom_sites_solution_secondary difmap
_audit_creation_method SHELXL-97
_cell_angle_alpha 90.00
_cell_angle_beta 101.05(1)
_cell_angle_gamma 90.00
_cell_formula_units_Z 4
_cell_length_a 15.031(1)
_cell_length_b 10.724(1)
_cell_length_c 19.300(1)
_cell_measurement_reflns_used 5341
_cell_measurement_temperature 198(2)
_cell_measurement_theta_max 28.28
_cell_measurement_theta_min 0.41
_cell_volume 3053.3(4)
_computing_cell_refinement 'Collect (Nonius B.V., 1998)'
_computing_data_collection 'Collect (Nonius B.V., 1998)'
_computing_data_reduction 'Denzo-SMN (Otwinowski & Minor, 1997)'
_computing_molecular_graphics 'XP (BrukerAXS, 2000)'
_computing_publication_material 'SHELXL-97 (Sheldrick, 1997)'
_computing_structure_refinement 'SHELXL-97 (Sheldrick, 1997)'
_computing_structure_solution 'SHELXS-97 (Sheldrick, 1990)'
_diffrn_ambient_temperature 198(2)
_diffrn_measured_fraction_theta_full 0.965
_diffrn_measured_fraction_theta_max 0.965
_diffrn_measurement_device_type 'Nonius KappaCCD'
_diffrn_measurement_method '\w and \f scans'
_diffrn_radiation_monochromator graphite
_diffrn_radiation_source 'rotating anode Nonius FR591'
_diffrn_radiation_type MoK\a
_diffrn_radiation_wavelength 0.71073
_diffrn_reflns_av_R_equivalents 0.0374
_diffrn_reflns_av_sigmaI/netI 0.0413
_diffrn_reflns_limit_h_max 15
_diffrn_reflns_limit_h_min -19
_diffrn_reflns_limit_k_max 12
_diffrn_reflns_limit_k_min -14
_diffrn_reflns_limit_l_max 22
_diffrn_reflns_limit_l_min -25
_diffrn_reflns_number 17887
_diffrn_reflns_theta_full 28.21
_diffrn_reflns_theta_max 28.21
_diffrn_reflns_theta_min 2.32
_exptl_absorpt_coefficient_mu 0.763
_exptl_absorpt_correction_T_max 0.9849
_exptl_absorpt_correction_T_min 0.6574
_exptl_absorpt_correction_type multi-scan
_exptl_absorpt_process_details 'SORTAV (Blessing, 1995 & 1997)'
_exptl_crystal_colour black-purple
_exptl_crystal_density_diffrn 1.387
_exptl_crystal_density_method 'not measured'
_exptl_crystal_description plate
_exptl_crystal_F_000 1328
_exptl_crystal_size_max 0.60
_exptl_crystal_size_mid 0.35
_exptl_crystal_size_min 0.02
_refine_diff_density_max 0.420
_refine_diff_density_min -0.535
_refine_diff_density_rms 0.070
_refine_ls_extinction_method none
_refine_ls_goodness_of_fit_ref 1.071
_refine_ls_hydrogen_treatment riding
_refine_ls_matrix_type full
_refine_ls_number_parameters 334
_refine_ls_number_reflns 7264
_refine_ls_number_restraints 0
_refine_ls_restrained_S_all 1.071
_refine_ls_R_factor_all 0.0575
_refine_ls_R_factor_gt 0.0387
_refine_ls_shift/su_max 0.001
_refine_ls_shift/su_mean 0.000
_refine_ls_structure_factor_coef Fsqd
_refine_ls_weighting_details 'calc w=1/[\s^2^(Fo^2^)+(0.0122P)^2^+3.4262P] where P=(Fo^2^+2Fc^2^)/3'
_refine_ls_weighting_scheme calc
_refine_ls_wR_factor_gt 0.0681
_refine_ls_wR_factor_ref 0.0733
_reflns_number_gt 5762
_reflns_number_total 7264
_reflns_threshold_expression >2sigma(I)
_cod_data_source_file om800727q_si_005.cif
_cod_data_source_block erk3696
_cod_original_sg_symbol_H-M P21/c
_cod_database_code 4072288

loop_
_symmetry_equiv_pos_as_xyz
'x, y, z'
'-x, y+1/2, -z+1/2'
'-x, -y, -z'
'x, -y-1/2, z-1/2'

loop_
_atom_site_label
_atom_site_type_symbol
_atom_site_fract_x
_atom_site_fract_y
_atom_site_fract_z
_atom_site_U_iso_or_equiv
_atom_site_adp_type
_atom_site_occupancy
_atom_site_symmetry_multiplicity
_atom_site_calc_flag
_atom_site_refinement_flags
Ru Ru 0.286684(12) 1.000124(18) 0.318759(9) 0.01825(5) Uani 1 1 d .
Cl1 Cl 0.29720(4) 1.15885(6) 0.23229(3) 0.02843(13) Uani 1 1 d .
Cl2 Cl 0.27134(5) 0.86441(6) 0.41469(3) 0.03004(14) Uani 1 1 d .
N1 N 0.41885(12) 1.00116(18) 0.35443(9) 0.0213(4) Uani 1 1 d .
C2 C 0.47239(15) 0.9197(2) 0.32864(12) 0.0211(5) Uani 1 1 d .
C3 C 0.56578(16) 0.9161(2) 0.35506(13) 0.0278(5) Uani 1 1 d .
H3A H 0.6038 0.8603 0.3359 0.033 Uiso 1 1 calc R
C4 C 0.60159(17) 0.9960(3) 0.40992(13) 0.0321(6) Uani 1 1 d .
H4A H 0.6647 0.9947 0.4290 0.039 Uiso 1 1 calc R
C5 C 0.54573(18) 1.0774(2) 0.43688(13) 0.0307(6) Uani 1 1 d .
H5A H 0.5700 1.1310 0.4750 0.037 Uiso 1 1 calc R
C6 C 0.45334(16) 1.0805(2) 0.40775(12) 0.0236(5) Uani 1 1 d .
C7 C 0.42209(15) 0.8382(2) 0.27405(12) 0.0208(5) Uani 1 1 d .
C8 C 0.47371(17) 0.7436(2) 0.24098(14) 0.0333(6) Uani 1 1 d .
H8A H 0.4316 0.6950 0.2062 0.050 Uiso 1 1 calc R
H8B H 0.5059 0.6877 0.2775 0.050 Uiso 1 1 calc R
H8C H 0.5175 0.7859 0.2175 0.050 Uiso 1 1 calc R
N9 N 0.33390(12) 0.85413(17) 0.25946(9) 0.0181(4) Uani 1 1 d .
C10 C 0.28309(15) 0.7692(2) 0.20756(12) 0.0208(5) Uani 1 1 d .
C11 C 0.26519(16) 0.8038(2) 0.13596(12) 0.0256(5) Uani 1 1 d .
C12 C 0.21410(18) 0.7222(3) 0.08790(14) 0.0346(6) Uani 1 1 d .
H12A H 0.2008 0.7438 0.0393 0.042 Uiso 1 1 calc R
C13 C 0.18252(18) 0.6111(3) 0.10936(15) 0.0384(7) Uani 1 1 d .
H13A H 0.1461 0.5582 0.0759 0.046 Uiso 1 1 calc R
C14 C 0.20367(18) 0.5762(3) 0.17957(14) 0.0336(6) Uani 1 1 d .
H14A H 0.1831 0.4980 0.1935 0.040 Uiso 1 1 calc R
C15 C 0.25470(15) 0.6537(2) 0.23037(12) 0.0235(5) Uani 1 1 d .
C16 C 0.30159(19) 0.9242(2) 0.11021(13) 0.0326(6) Uani 1 1 d .
H16A H 0.3278 0.9751 0.1526 0.039 Uiso 1 1 calc R
C17 C 0.3776(2) 0.8976(3) 0.06959(19) 0.0542(9) Uani 1 1 d .
H17A H 0.4033 0.9766 0.0570 0.081 Uiso 1 1 calc R
H17B H 0.3531 0.8509 0.0265 0.081 Uiso 1 1 calc R
H17C H 0.4251 0.8483 0.0992 0.081 Uiso 1 1 calc R
C18 C 0.2283(2) 1.0016(3) 0.06457(17) 0.0551(9) Uani 1 1 d .
H18A H 0.1813 1.0225 0.0915 0.083 Uiso 1 1 calc R
H18B H 0.2013 0.9538 0.0225 0.083 Uiso 1 1 calc R
H18C H 0.2550 1.0786 0.0502 0.083 Uiso 1 1 calc R
C19 C 0.27927(18) 0.6098(2) 0.30670(13) 0.0282(5) Uani 1 1 d .
H19A H 0.3108 0.6802 0.3354 0.034 Uiso 1 1 calc R
C20 C 0.1950(2) 0.5765(3) 0.33657(16) 0.0432(7) Uani 1 1 d .
H20A H 0.1543 0.6486 0.3324 0.065 Uiso 1 1 calc R
H20B H 0.2132 0.5533 0.3864 0.065 Uiso 1 1 calc R
H20C H 0.1635 0.5063 0.3100 0.065 Uiso 1 1 calc R
C21 C 0.3450(2) 0.4991(3) 0.31392(16) 0.0435(7) Uani 1 1 d .
H21A H 0.3639 0.4774 0.3639 0.065 Uiso 1 1 calc R
H21B H 0.3984 0.5218 0.2944 0.065 Uiso 1 1 calc R
H21C H 0.3148 0.4274 0.2881 0.065 Uiso 1 1 calc R
C22 C 0.38404(18) 1.1629(2) 0.42671(12) 0.0270(5) Uani 1 1 d .
C23 C 0.4124(2) 1.2623(2) 0.48159(14) 0.0360(6) Uani 1 1 d .
H23A H 0.3634 1.2768 0.5076 0.054 Uiso 1 1 calc R
H23B H 0.4253 1.3398 0.4584 0.054 Uiso 1 1 calc R
H23C H 0.4669 1.2351 0.5145 0.054 Uiso 1 1 calc R
N24 N 0.30194(14) 1.14523(18) 0.39179(10) 0.0254(4) Uani 1 1 d .
C25 C 0.22988(19) 1.2306(2) 0.40326(14) 0.0324(6) Uani 1 1 d .
H25A H 0.1857 1.2401 0.3584 0.039 Uiso 1 1 calc R
H25B H 0.2568 1.3136 0.4164 0.039 Uiso 1 1 calc R
C26 C 0.17969(18) 1.1874(3) 0.46047(14) 0.0338(6) Uani 1 1 d .
H26A H 0.2182 1.2010 0.5075 0.041 Uiso 1 1 calc R
H26B H 0.1667 1.0970 0.4550 0.041 Uiso 1 1 calc R
C27 C 0.0908(2) 1.2596(3) 0.45521(16) 0.0445(7) Uani 1 1 d .
H27A H 0.1048 1.3499 0.4573 0.053 Uiso 1 1 calc R
H27B H 0.0524 1.2425 0.4085 0.053 Uiso 1 1 calc R
C28 C 0.0377(2) 1.2305(4) 0.51059(19) 0.0583(9) Uani 1 1 d .
H28A H 0.0322 1.1452 0.5223 0.070 Uiso 1 1 calc R
C29 C -0.0015(3) 1.3102(4) 0.5440(2) 0.0736(12) Uani 1 1 d .
H29A H 0.0021 1.3966 0.5341 0.088 Uiso 1 1 calc R
H29B H -0.0342 1.2830 0.5788 0.088 Uiso 1 1 calc R
P1 P 0.12835(4) 0.99589(7) 0.27612(3) 0.02700(14) Uani 1 1 d .
C30 C 0.0561(2) 0.9581(4) 0.33890(17) 0.0575(10) Uani 1 1 d .
H30A H -0.0062 0.9456 0.3135 0.086 Uiso 1 1 calc R
H30B H 0.0577 1.0268 0.3726 0.086 Uiso 1 1 calc R
H30C H 0.0780 0.8816 0.3643 0.086 Uiso 1 1 calc R
C31 C 0.08229(19) 0.8865(3) 0.20626(16) 0.0453(8) Uani 1 1 d .
H31A H 0.0165 0.8974 0.1934 0.068 Uiso 1 1 calc R
H31B H 0.0960 0.8011 0.2229 0.068 Uiso 1 1 calc R
H31C H 0.1096 0.9022 0.1649 0.068 Uiso 1 1 calc R
C32 C 0.0765(2) 1.1392(3) 0.2360(2) 0.0576(10) Uani 1 1 d .
H32A H 0.0114 1.1257 0.2192 0.086 Uiso 1 1 calc R
H32B H 0.1048 1.1625 0.1961 0.086 Uiso 1 1 calc R
H32C H 0.0854 1.2063 0.2711 0.086 Uiso 1 1 calc R

loop_
_atom_site_aniso_label
_atom_site_aniso_U_11
_atom_site_aniso_U_22
_atom_site_aniso_U_33
_atom_site_aniso_U_23
_atom_site_aniso_U_13
_atom_site_aniso_U_12
Ru 0.01844(9) 0.01789(9) 0.01837(9) -0.00086(7) 0.00342(6) -0.00069(8)
Cl1 0.0333(3) 0.0227(3) 0.0298(3) 0.0046(2) 0.0075(3) -0.0025(3)
Cl2 0.0423(4) 0.0273(3) 0.0213(3) 0.0018(2) 0.0080(3) -0.0040(3)
N1 0.0221(9) 0.0201(9) 0.0210(9) 0.0020(9) 0.0021(7) -0.0029(9)
C2 0.0192(11) 0.0206(11) 0.0230(11) 0.0041(9) 0.0026(9) -0.0010(9)
C3 0.0207(12) 0.0306(13) 0.0314(13) 0.0063(11) 0.0030(10) -0.0018(11)
C4 0.0234(12) 0.0355(14) 0.0336(13) 0.0107(13) -0.0045(10) -0.0084(12)
C5 0.0353(14) 0.0286(13) 0.0244(12) 0.0044(10) -0.0038(11) -0.0148(12)
C6 0.0295(13) 0.0214(12) 0.0193(11) 0.0021(9) 0.0027(10) -0.0082(10)
C7 0.0211(11) 0.0207(11) 0.0209(11) 0.0029(9) 0.0048(9) 0.0022(10)
C8 0.0245(13) 0.0336(15) 0.0413(16) -0.0088(12) 0.0050(12) 0.0036(12)
N9 0.0191(9) 0.0177(9) 0.0178(9) 0.0029(7) 0.0037(7) 0.0000(8)
C10 0.0180(11) 0.0228(12) 0.0216(11) -0.0032(9) 0.0035(9) 0.0028(9)
C11 0.0252(12) 0.0277(13) 0.0237(12) -0.0014(10) 0.0041(10) 0.0072(10)
C12 0.0335(14) 0.0429(16) 0.0244(13) -0.0079(12) -0.0019(11) 0.0073(13)
C13 0.0316(14) 0.0444(17) 0.0369(15) -0.0194(13) 0.0004(12) -0.0029(13)
C14 0.0319(14) 0.0292(14) 0.0403(15) -0.0108(12) 0.0083(12) -0.0073(12)
C15 0.0207(11) 0.0231(12) 0.0274(12) -0.0037(10) 0.0061(10) -0.0013(10)
C16 0.0471(16) 0.0288(14) 0.0223(12) 0.0038(10) 0.0079(12) 0.0069(12)
C17 0.063(2) 0.0433(19) 0.064(2) 0.0152(16) 0.0315(18) 0.0068(16)
C18 0.062(2) 0.057(2) 0.0478(18) 0.0276(17) 0.0129(16) 0.0175(18)
C19 0.0373(14) 0.0192(12) 0.0288(13) 0.0008(10) 0.0081(11) -0.0047(11)
C20 0.0463(17) 0.0415(17) 0.0465(18) 0.0044(14) 0.0207(14) -0.0053(14)
C21 0.0481(17) 0.0373(15) 0.0464(17) 0.0098(14) 0.0121(14) 0.0040(15)
C22 0.0378(14) 0.0224(12) 0.0209(12) -0.0016(9) 0.0060(10) -0.0085(11)
C23 0.0508(17) 0.0294(14) 0.0272(13) -0.0081(11) 0.0065(12) -0.0120(13)
N24 0.0331(11) 0.0204(10) 0.0239(10) -0.0020(8) 0.0081(9) -0.0004(9)
C25 0.0452(16) 0.0237(13) 0.0291(13) -0.0023(10) 0.0088(12) 0.0057(12)
C26 0.0375(15) 0.0312(14) 0.0337(14) -0.0028(11) 0.0095(12) 0.0013(12)
C27 0.0443(17) 0.0496(19) 0.0410(17) -0.0016(14) 0.0116(14) 0.0094(15)
C28 0.054(2) 0.060(2) 0.067(2) 0.0045(18) 0.0266(19) 0.0086(18)
C29 0.067(3) 0.095(3) 0.067(3) -0.001(2) 0.033(2) 0.007(2)
P1 0.0190(3) 0.0308(3) 0.0310(3) -0.0028(3) 0.0043(2) 0.0002(3)
C30 0.0290(15) 0.099(3) 0.0477(19) -0.0068(19) 0.0152(14) -0.0129(17)
C31 0.0246(14) 0.059(2) 0.0491(18) -0.0205(15) -0.0018(13) 0.0006(14)
C32 0.0324(16) 0.0417(18) 0.090(3) 0.0040(18) -0.0105(17) 0.0114(15)

loop_
_atom_type_symbol
_atom_type_description
_atom_type_scat_dispersion_real
_atom_type_scat_dispersion_imag
_atom_type_scat_source
C C 0.0033 0.0016 'International Tables Vol C Tables 4.2.6.8 and 6.1.1.4'
H H 0.0000 0.0000 'International Tables Vol C Tables 4.2.6.8 and 6.1.1.4'
N N 0.0061 0.0033 'International Tables Vol C Tables 4.2.6.8 and 6.1.1.4'
P P 0.1023 0.0942 'International Tables Vol C Tables 4.2.6.8 and 6.1.1.4'
Cl Cl 0.1484 0.1585 'International Tables Vol C Tables 4.2.6.8 and 6.1.1.4'
Ru Ru -1.2594 0.8363 'International Tables Vol C Tables 4.2.6.8 and 6.1.1.4'

loop_
_geom_angle_atom_site_label_1
_geom_angle_atom_site_label_2
_geom_angle_atom_site_label_3
_geom_angle
N1 Ru N24 77.69(8)
N1 Ru N9 77.04(7)
N24 Ru N9 154.72(8)
N1 Ru P1 179.22(6)
N24 Ru P1 102.88(6)
N9 Ru P1 102.40(5)
N1 Ru Cl2 88.48(6)
N24 Ru Cl2 86.87(6)
N9 Ru Cl2 93.42(5)
P1 Ru Cl2 91.01(2)
N1 Ru Cl1 92.43(6)
N24 Ru Cl1 85.85(6)
N9 Ru Cl1 94.24(5)
P1 Ru Cl1 88.15(2)
Cl2 Ru Cl1 172.29(2)
C2 N1 C6 121.2(2)
C2 N1 Ru 120.03(15)
C6 N1 Ru 118.68(16)
N1 C2 C3 120.8(2)
N1 C2 C7 113.01(19)
C3 C2 C7 126.2(2)
C4 C3 C2 118.5(2)
C5 C4 C3 120.2(2)
C4 C5 C6 119.6(2)
N1 C6 C5 119.7(2)
N1 C6 C22 112.4(2)
C5 C6 C22 127.9(2)
N9 C7 C2 116.0(2)
N9 C7 C8 125.7(2)
C2 C7 C8 118.3(2)
C7 N9 C10 116.15(19)
C7 N9 Ru 113.93(15)
C10 N9 Ru 129.90(14)
C11 C10 C15 121.8(2)
C11 C10 N9 119.1(2)
C15 C10 N9 119.0(2)
C12 C11 C10 117.7(2)
C12 C11 C16 120.1(2)
C10 C11 C16 122.1(2)
C13 C12 C11 121.4(2)
C12 C13 C14 120.1(2)
C13 C14 C15 121.2(3)
C14 C15 C10 117.5(2)
C14 C15 C19 119.6(2)
C10 C15 C19 122.8(2)
C18 C16 C11 112.7(2)
C18 C16 C17 109.5(2)
C11 C16 C17 111.0(2)
C15 C19 C20 111.8(2)
C15 C19 C21 111.1(2)
C20 C19 C21 110.5(2)
N24 C22 C6 115.6(2)
N24 C22 C23 125.4(2)
C6 C22 C23 118.9(2)
C22 N24 C25 119.0(2)
C22 N24 Ru 115.46(16)
C25 N24 Ru 125.43(16)
N24 C25 C26 113.7(2)
C25 C26 C27 110.2(2)
C28 C27 C26 115.4(3)
C29 C28 C27 125.8(4)
C31 P1 C30 99.13(16)
C31 P1 C32 99.05(16)
C30 P1 C32 102.05(18)
C31 P1 Ru 118.99(10)
C30 P1 Ru 117.47(11)
C32 P1 Ru 116.77(11)

loop_
_geom_bond_atom_site_label_1
_geom_bond_atom_site_label_2
_geom_bond_distance
Ru N1 1.9740(18)
Ru N24 2.083(2)
Ru N9 2.1392(18)
Ru P1 2.3649(7)
Ru Cl2 2.4006(6)
Ru Cl1 2.4101(6)
N1 C2 1.346(3)
N1 C6 1.359(3)
C2 C3 1.399(3)
C2 C7 1.463(3)
C3 C4 1.388(4)
C4 C5 1.380(4)
C5 C6 1.395(3)
C6 C22 1.465(4)
C7 N9 1.312(3)
C7 C8 1.493(3)
N9 C10 1.457(3)
C10 C11 1.406(3)
C10 C15 1.408(3)
C11 C12 1.394(3)
C11 C16 1.522(4)
C12 C13 1.375(4)
C13 C14 1.383(4)
C14 C15 1.397(3)
C15 C19 1.523(3)
C16 C18 1.519(4)
C16 C17 1.532(4)
C19 C20 1.532(4)
C19 C21 1.534(4)
C22 N24 1.302(3)
C22 C23 1.506(3)
N24 C25 1.467(3)
C25 C26 1.524(4)
C26 C27 1.531(4)
C27 C28 1.485(4)
C28 C29 1.280(5)
P1 C31 1.821(3)
P1 C30 1.821(3)
P1 C32 1.827(3)

loop_
_geom_torsion_atom_site_label_1
_geom_torsion_atom_site_label_2
_geom_torsion_atom_site_label_3
_geom_torsion_atom_site_label_4
_geom_torsion
N24 Ru N1 C2 -179.05(18)
N9 Ru N1 C2 -0.04(16)
P1 Ru N1 C2 44(4)
Cl2 Ru N1 C2 93.82(17)
Cl1 Ru N1 C2 -93.84(17)
N24 Ru N1 C6 4.49(16)
N9 Ru N1 C6 -176.50(18)
P1 Ru N1 C6 -132(4)
Cl2 Ru N1 C6 -82.64(16)
Cl1 Ru N1 C6 89.71(16)
C6 N1 C2 C3 -1.4(3)
Ru N1 C2 C3 -177.72(17)
C6 N1 C2 C7 177.1(2)
Ru N1 C2 C7 0.7(3)
N1 C2 C3 C4 1.9(3)
C7 C2 C3 C4 -176.3(2)
C2 C3 C4 C5 -0.6(4)
C3 C4 C5 C6 -1.2(4)
C2 N1 C6 C5 -0.5(3)
Ru N1 C6 C5 175.94(17)
C2 N1 C6 C22 178.7(2)
Ru N1 C6 C22 -4.9(3)
C4 C5 C6 N1 1.8(3)
C4 C5 C6 C22 -177.3(2)
N1 C2 C7 N9 -1.3(3)
C3 C2 C7 N9 177.0(2)
N1 C2 C7 C8 179.9(2)
C3 C2 C7 C8 -1.8(4)
C2 C7 N9 C10 -177.16(19)
C8 C7 N9 C10 1.5(3)
C2 C7 N9 Ru 1.3(2)
C8 C7 N9 Ru 179.98(19)
N1 Ru N9 C7 -0.71(15)
N24 Ru N9 C7 1.6(3)
P1 Ru N9 C7 179.85(14)
Cl2 Ru N9 C7 -88.36(15)
Cl1 Ru N9 C7 90.81(15)
N1 Ru N9 C10 177.47(19)
N24 Ru N9 C10 179.73(18)
P1 Ru N9 C10 -1.97(19)
Cl2 Ru N9 C10 89.82(18)
Cl1 Ru N9 C10 -91.01(18)
C7 N9 C10 C11 -91.9(3)
Ru N9 C10 C11 90.0(2)
C7 N9 C10 C15 87.0(3)
Ru N9 C10 C15 -91.2(2)
C15 C10 C11 C12 3.0(3)
N9 C10 C11 C12 -178.1(2)
C15 C10 C11 C16 -175.4(2)
N9 C10 C11 C16 3.4(3)
C10 C11 C12 C13 -0.4(4)
C16 C11 C12 C13 178.1(2)
C11 C12 C13 C14 -2.1(4)
C12 C13 C14 C15 2.0(4)
C13 C14 C15 C10 0.6(4)
C13 C14 C15 C19 -177.9(2)
C11 C10 C15 C14 -3.1(3)
N9 C10 C15 C14 178.0(2)
C11 C10 C15 C19 175.3(2)
N9 C10 C15 C19 -3.6(3)
C12 C11 C16 C18 52.8(3)
C10 C11 C16 C18 -128.8(3)
C12 C11 C16 C17 -70.6(3)
C10 C11 C16 C17 107.8(3)
C14 C15 C19 C20 -56.9(3)
C10 C15 C19 C20 124.7(3)
C14 C15 C19 C21 67.0(3)
C10 C15 C19 C21 -111.4(3)
N1 C6 C22 N24 1.9(3)
C5 C6 C22 N24 -179.0(2)
N1 C6 C22 C23 -175.9(2)
C5 C6 C22 C23 3.2(4)
C6 C22 N24 C25 -174.9(2)
C23 C22 N24 C25 2.8(4)
C6 C22 N24 Ru 1.7(3)
C23 C22 N24 Ru 179.37(19)
N1 Ru N24 C22 -3.30(17)
N9 Ru N24 C22 -5.6(3)
P1 Ru N24 C22 176.15(16)
Cl2 Ru N24 C22 85.83(17)
Cl1 Ru N24 C22 -96.70(17)
N1 Ru N24 C25 173.0(2)
N9 Ru N24 C25 170.79(17)
P1 Ru N24 C25 -7.50(19)
Cl2 Ru N24 C25 -97.83(18)
Cl1 Ru N24 C25 79.65(18)
C22 N24 C25 C26 -91.9(3)
Ru N24 C25 C26 91.9(2)
N24 C25 C26 C27 -164.3(2)
C25 C26 C27 C28 -177.0(3)
C26 C27 C28 C29 136.7(4)
N1 Ru P1 C31 -47(4)
N24 Ru P1 C31 176.88(14)
N9 Ru P1 C31 -2.37(14)
Cl2 Ru P1 C31 -96.09(13)
Cl1 Ru P1 C31 91.57(13)
N1 Ru P1 C30 73(4)
N24 Ru P1 C30 -63.60(16)
N9 Ru P1 C30 117.14(16)
Cl2 Ru P1 C30 23.42(15)
Cl1 Ru P1 C30 -148.92(15)
N1 Ru P1 C32 -165(13)
N24 Ru P1 C32 58.13(16)
N9 Ru P1 C32 -121.12(15)
Cl2 Ru P1 C32 145.15(15)
Cl1 Ru P1 C32 -27.18(15)
